data_7009908
loop_
_publ_author_name
'Adams, Harry'
'Allott, Christopher'
'Bancroft, Matthew N.'
'Morris, Michael J.'

_publ_section_title
;
 Deconstruction of cyclic and acyclic trithiocarbonates by C--S and
 C&#xE006;S bond cleavage during oxidative decarbonylation of
 dimolybdenum alkyne complexes&#x200A;&#x2020;
;
_journal_issue 22
_journal_name_full 'Journal of the Chemical Society, Dalton Transactions'
_journal_page_first 4145
_journal_paper_doi 10.1039/b004293p
_journal_year 2000
_chemical_formula_sum 'C23 H22 Mo2 O8 S3'
_chemical_formula_weight 714.47
_chemical_name_systematic
; 
 ? 
;
_space_group_IT_number 14
_symmetry_cell_setting monoclinic
_symmetry_space_group_name_Hall '-P 2ybc'
_symmetry_space_group_name_H-M 'P 1 21/c 1'
_atom_sites_solution_hydrogens geom
_atom_sites_solution_primary direct
_atom_sites_solution_secondary difmap
_audit_creation_method SHELXL
_cell_angle_alpha 90.00
_cell_angle_beta 98.97(3)
_cell_angle_gamma 90.00
_cell_formula_units_Z 4
_cell_length_a 17.994(4)
_cell_length_b 8.4820(10)
_cell_length_c 16.713(4)
_cell_measurement_reflns_used 35
_cell_measurement_temperature 293(2)
_cell_measurement_theta_max 25.000
_cell_measurement_theta_min 12.561
_cell_volume 2519.6(9)
_computing_cell_refinement 'Siemens XSCANS'
_computing_data_collection 'Siemens XSCANS'
_computing_data_reduction 'Siemens XSCANS'
_computing_molecular_graphics 'Siemens SHELXTL'
_computing_publication_material 'Siemens SHELXTL'
_computing_structure_refinement 'SHELXL-93 (Sheldrick, 1993)'
_computing_structure_solution 'SHELXS-86 (Sheldrick, 1990)'
_diffrn_ambient_temperature 293(2)
_diffrn_measurement_device 'Siemens P4'
_diffrn_measurement_method '\w scans'
_diffrn_radiation_monochromator graphite
_diffrn_radiation_source 'fine-focus sealed tube'
_diffrn_radiation_type MoK\a
_diffrn_radiation_wavelength 0.71073
_diffrn_reflns_av_R_equivalents 0.0427
_diffrn_reflns_av_sigmaI/netI 0.0473
_diffrn_reflns_limit_h_max 21
_diffrn_reflns_limit_h_min -21
_diffrn_reflns_limit_k_max 1
_diffrn_reflns_limit_k_min -10
_diffrn_reflns_limit_l_max 19
_diffrn_reflns_limit_l_min -1
_diffrn_reflns_number 5513
_diffrn_reflns_theta_max 25.00
_diffrn_reflns_theta_min 2.29
_diffrn_standards_decay_% 11.25
_diffrn_standards_interval_count 97
_diffrn_standards_number 3
_exptl_absorpt_coefficient_mu 1.291
_exptl_absorpt_correction_T_max 0.908
_exptl_absorpt_correction_T_min 0.486
_exptl_absorpt_correction_type 'psi scans'
_exptl_crystal_colour black
_exptl_crystal_density_diffrn 1.883
_exptl_crystal_description 'oblong blocks'
_exptl_crystal_F_000 1424
_exptl_crystal_size_max 0.56
_exptl_crystal_size_mid 0.34
_exptl_crystal_size_min 0.34
_refine_diff_density_max 0.827
_refine_diff_density_min -0.775
_refine_diff_density_rms 0.195
_refine_ls_extinction_method none
_refine_ls_goodness_of_fit_all 1.139
_refine_ls_goodness_of_fit_obs 1.006
_refine_ls_matrix_type full
_refine_ls_number_parameters 325
_refine_ls_number_reflns 4377
_refine_ls_number_restraints 0
_refine_ls_restrained_S_all 1.451
_refine_ls_restrained_S_obs 1.006
_refine_ls_R_factor_all 0.0580
_refine_ls_R_factor_obs 0.0393
_refine_ls_shift/esd_max 0.001
_refine_ls_shift/esd_mean 0.000
_refine_ls_structure_factor_coef Fsqd
_refine_ls_weighting_details 'w=1/[\s^2^(Fo^2^)+(0.0748P)^2^+0.0000P] where P=(Fo^2^+2Fc^2^)/3'
_refine_ls_weighting_scheme calc
_refine_ls_wR_factor_all 0.1625
_refine_ls_wR_factor_obs 0.1014
_reflns_number_observed 3605
_reflns_number_total 4384
_reflns_observed_criterion >2sigma(I)
_cod_data_source_file b004293p.txt
_cod_data_source_block mb5872
_cod_depositor_comments
;
The following automatic conversions were performed:
'_symmetry_cell_setting' value 'Monoclinic' changed to 'monoclinic'
according to '/home/saulius/struct/CIF-dictionaries/cif_core.dic'
dictionary named 'cif_core.dic' version 2.4.1 from 2010-06-29.

Automatic conversion script
Id: cif_fix_enum 1527 2010-12-29 10:47:43Z saulius 

The following automatic conversions were performed:

'_refine_ls_weighting_scheme' value 'calc
w=1/[\s^2^(Fo^2^)+(0.0748P)^2^+0.0000P] where P=(Fo^2^+2Fc^2^)/3' was
changed to 'calc'. New tag '_refine_ls_weighting_details' was
created. The value of the new tag was set to
'w=1/[\s^2^(Fo^2^)+(0.0748P)^2^+0.0000P] where P=(Fo^2^+2Fc^2^)/3'.

Automatic conversion script
Id: cif_fix_values 3143 2015-03-26 13:38:13Z robertas 
;
_cod_original_sg_symbol_H-M P2(1)/c
_cod_database_code 7009908

loop_
_symmetry_equiv_pos_as_xyz
'x, y, z'
'-x, y+1/2, -z+1/2'
'-x, -y, -z'
'x, -y-1/2, z-1/2'

loop_
_atom_site_aniso_label
_atom_site_aniso_U_11
_atom_site_aniso_U_22
_atom_site_aniso_U_33
_atom_site_aniso_U_23
_atom_site_aniso_U_13
_atom_site_aniso_U_12
Mo1 0.0257(3) 0.0226(3) 0.0264(3) -0.0001(2) 0.0047(2) -0.0008(2)
Mo2 0.0256(3) 0.0261(3) 0.0237(2) -0.0006(2) 0.0046(2) -0.0006(2)
S1 0.0260(7) 0.0304(7) 0.0264(6) 0.0021(5) 0.0003(5) -0.0034(5)
S2 0.0286(7) 0.0305(7) 0.0260(6) 0.0038(5) 0.0014(5) -0.0050(6)
S3 0.0377(8) 0.0330(7) 0.0291(7) 0.0071(6) 0.0055(6) -0.0008(6)
O1 0.052(3) 0.050(3) 0.028(2) 0.005(2) -0.002(2) -0.010(2)
O2 0.067(3) 0.050(3) 0.049(3) 0.001(2) -0.018(2) -0.027(2)
O3 0.028(2) 0.044(2) 0.090(4) -0.010(2) 0.011(2) -0.006(2)
O4 0.052(3) 0.040(3) 0.064(3) 0.012(2) -0.004(2) -0.014(2)
O5 0.037(2) 0.051(2) 0.038(2) 0.008(2) 0.007(2) -0.013(2)
O6 0.040(3) 0.063(3) 0.051(3) 0.013(2) 0.002(2) -0.016(2)
O7 0.027(2) 0.046(2) 0.053(3) -0.006(2) -0.006(2) 0.000(2)
O8 0.061(3) 0.043(3) 0.049(3) -0.019(2) 0.000(2) -0.007(2)
C1 0.057(5) 0.049(4) 0.058(4) -0.013(3) -0.005(3) 0.029(4)
C2 0.097(6) 0.023(3) 0.061(4) -0.004(3) 0.038(4) 0.010(3)
C3 0.040(4) 0.043(4) 0.061(4) -0.026(3) 0.016(3) -0.013(3)
C4 0.059(4) 0.037(3) 0.036(3) -0.012(3) 0.015(3) 0.005(3)
C5 0.034(3) 0.050(4) 0.052(4) -0.014(3) 0.018(3) 0.002(3)
C6 0.034(3) 0.059(4) 0.056(4) -0.018(3) 0.009(3) 0.014(3)
C7 0.070(5) 0.033(3) 0.047(4) 0.006(3) 0.023(3) 0.019(3)
C8 0.057(4) 0.031(3) 0.041(3) -0.010(3) 0.011(3) -0.003(3)
C9 0.060(4) 0.045(4) 0.028(3) -0.006(3) 0.008(3) 0.009(3)
C10 0.058(4) 0.043(4) 0.056(4) -0.001(3) 0.038(4) 0.007(3)
C11 0.022(3) 0.030(3) 0.033(3) -0.001(2) 0.003(2) 0.000(2)
C12 0.022(3) 0.026(3) 0.029(3) -0.001(2) 0.003(2) 0.000(2)
C13 0.025(3) 0.024(2) 0.029(3) 0.002(2) 0.004(2) 0.002(2)
C14 0.029(3) 0.025(3) 0.030(3) -0.002(2) 0.006(2) 0.000(2)
C15 0.018(2) 0.030(3) 0.033(3) -0.003(2) 0.003(2) -0.003(2)
C16 0.026(3) 0.036(3) 0.032(3) 0.003(2) 0.001(2) 0.004(2)
C17 0.057(4) 0.075(5) 0.030(3) 0.006(3) 0.003(3) -0.006(4)
C18 0.030(3) 0.047(4) 0.029(3) -0.010(3) 0.004(2) -0.009(3)
C19 0.030(4) 0.070(5) 0.099(6) -0.014(5) 0.006(4) -0.016(4)
C20 0.035(3) 0.037(3) 0.029(3) 0.004(2) 0.006(2) -0.006(3)
C21 0.027(3) 0.086(5) 0.056(4) 0.003(4) -0.013(3) -0.008(3)
C22 0.030(3) 0.030(3) 0.031(3) -0.001(2) 0.004(2) -0.004(2)
C23 0.054(4) 0.077(5) 0.046(4) 0.023(4) 0.017(3) -0.014(4)

loop_
_atom_site_label
_atom_site_type_symbol
_atom_site_fract_x
_atom_site_fract_y
_atom_site_fract_z
_atom_site_U_iso_or_equiv
_atom_site_thermal_displace_type
_atom_site_occupancy
_atom_site_calc_flag
_atom_site_refinement_flags
_atom_site_disorder_group
Mo1 Mo 0.23468(2) 0.24559(5) 0.43523(3) 0.0248(2) Uani 1 d . .
Mo2 Mo 0.28516(2) 0.02435(5) 0.35212(3) 0.0251(2) Uani 1 d . .
S1 S 0.14920(7) 0.0577(2) 0.35533(7) 0.0280(3) Uani 1 d . .
S2 S 0.22566(8) -0.1006(2) 0.54610(7) 0.0287(3) Uani 1 d . .
S3 S 0.25140(8) 0.2725(2) 0.29963(8) 0.0332(3) Uani 1 d . .
O1 O 0.3716(3) 0.0074(5) 0.6393(2) 0.0445(11) Uani 1 d . .
O2 O 0.4119(3) 0.2485(5) 0.6110(3) 0.0581(14) Uani 1 d . .
O3 O 0.4811(2) 0.2054(5) 0.4418(3) 0.0535(12) Uani 1 d . .
O4 O 0.4131(3) 0.4216(5) 0.4103(3) 0.0533(12) Uani 1 d . .
O5 O 0.1227(2) -0.2973(5) 0.6013(2) 0.0419(10) Uani 1 d . .
O6 O 0.0255(3) -0.2770(6) 0.5022(3) 0.0517(12) Uani 1 d . .
O7 O -0.0157(2) -0.0483(5) 0.3612(3) 0.0433(10) Uani 1 d . .
O8 O 0.0383(3) -0.2712(5) 0.3274(3) 0.0519(12) Uani 1 d . .
C1 C 0.1436(4) 0.4358(8) 0.4488(4) 0.056(2) Uani 1 d . .
H1A H 0.0991(4) 0.4565(8) 0.4106(4) 0.080 Uiso 1 d R .
C2 C 0.2134(5) 0.5147(7) 0.4534(4) 0.058(2) Uani 1 d . .
H2A H 0.2254(5) 0.5974(7) 0.4184(4) 0.080 Uiso 1 d R .
C3 C 0.2605(4) 0.4605(7) 0.5219(4) 0.047(2) Uani 1 d . .
H3A H 0.3099(4) 0.5000(7) 0.5416(4) 0.080 Uiso 1 d R .
C4 C 0.2211(4) 0.3497(7) 0.5617(4) 0.0430(15) Uani 1 d . .
H4A H 0.2390(4) 0.3020(7) 0.6132(4) 0.080 Uiso 1 d R .
C5 C 0.1491(3) 0.3332(8) 0.5163(4) 0.044(2) Uani 1 d . .
H5A H 0.1093(3) 0.2707(8) 0.5321(4) 0.080 Uiso 1 d R .
C6 C 0.3939(4) -0.1152(8) 0.3354(4) 0.049(2) Uani 1 d . .
H6A H 0.4435(4) -0.1000(8) 0.3652(4) 0.080 Uiso 1 d R .
C7 C 0.3411(4) -0.2288(7) 0.3514(4) 0.049(2) Uani 1 d . .
H7A H 0.3471(4) -0.3021(7) 0.3957(4) 0.080 Uiso 1 d R .
C8 C 0.2788(4) -0.2240(7) 0.2879(4) 0.0426(15) Uani 1 d . .
H8A H 0.2363(4) -0.2939(7) 0.2805(4) 0.080 Uiso 1 d R .
C9 C 0.2955(4) -0.1132(7) 0.2315(3) 0.044(2) Uani 1 d . .
H9A H 0.2660(4) -0.0919(7) 0.1797(3) 0.080 Uiso 1 d R .
C10 C 0.3648(4) -0.0438(8) 0.2602(4) 0.049(2) Uani 1 d . .
H10A H 0.3906(4) 0.0300(8) 0.2307(4) 0.080 Uiso 1 d R .
C11 C 0.3519(3) 0.1806(6) 0.4369(3) 0.0281(11) Uani 1 d . .
C12 C 0.3360(3) 0.1018(6) 0.5071(3) 0.0256(11) Uani 1 d . .
C13 C 0.2720(3) 0.0076(6) 0.4805(3) 0.0259(11) Uani 1 d . .
C14 C 0.1387(3) -0.1414(6) 0.4889(3) 0.0276(11) Uani 1 d . .
C15 C 0.1117(3) -0.0868(6) 0.4142(3) 0.0269(11) Uani 1 d . .
C16 C 0.3783(3) 0.1306(7) 0.5910(3) 0.0315(12) Uani 1 d . .
C17 C 0.4108(4) 0.0189(9) 0.7218(4) 0.054(2) Uani 1 d . .
H17A H 0.4016(4) -0.0753(9) 0.7506(4) 0.080 Uiso 1 d R .
H17B H 0.4638(4) 0.0291(9) 0.7207(4) 0.080 Uiso 1 d R .
H17C H 0.3934(4) 0.1087(9) 0.7485(4) 0.080 Uiso 1 d R .
C18 C 0.4163(3) 0.2860(8) 0.4284(3) 0.0358(13) Uani 1 d . .
C19 C 0.5471(4) 0.3015(10) 0.4354(5) 0.067(2) Uani 1 d . .
H19A H 0.5914(4) 0.2372(10) 0.4458(5) 0.080 Uiso 1 d R .
H19B H 0.5423(4) 0.3442(10) 0.3817(5) 0.080 Uiso 1 d R .
H19C H 0.5509(4) 0.3861(10) 0.4740(5) 0.080 Uiso 1 d R .
C20 C 0.0409(3) -0.1506(7) 0.3647(3) 0.0332(13) Uani 1 d . .
C21 C -0.0840(4) -0.0886(10) 0.3060(4) 0.058(2) Uani 1 d . .
H21A H -0.1214(4) -0.0084(10) 0.3077(4) 0.080 Uiso 1 d R .
H21B H -0.0729(4) -0.0977(10) 0.2519(4) 0.080 Uiso 1 d R .
H21C H -0.1026(4) -0.1875(10) 0.3225(4) 0.080 Uiso 1 d R .
C22 C 0.0891(3) -0.2443(6) 0.5299(3) 0.0304(12) Uani 1 d . .
C23 C 0.0758(4) -0.3921(9) 0.6466(4) 0.058(2) Uani 1 d . .
H23A H 0.1052(4) -0.4235(9) 0.6970(4) 0.080 Uiso 1 d R .
H23B H 0.0331(4) -0.3322(9) 0.6571(4) 0.080 Uiso 1 d R .
H23C H 0.0588(4) -0.4842(9) 0.6156(4) 0.080 Uiso 1 d R .

loop_
_atom_type_symbol
_atom_type_description
_atom_type_scat_dispersion_real
_atom_type_scat_dispersion_imag
_atom_type_scat_source
C C 0.0033 0.0016 'International Tables Vol C Tables 4.2.6.8 and 6.1.1.4'
H H 0.0000 0.0000 'International Tables Vol C Tables 4.2.6.8 and 6.1.1.4'
O O 0.0106 0.0060 'International Tables Vol C Tables 4.2.6.8 and 6.1.1.4'
S S 0.1246 0.1234 'International Tables Vol C Tables 4.2.6.8 and 6.1.1.4'
Mo Mo -1.6832 0.6857 'International Tables Vol C Tables 4.2.6.8 and 6.1.1.4'

loop_
_geom_angle_atom_site_label_1
_geom_angle_atom_site_label_2
_geom_angle_atom_site_label_3
_geom_angle
_geom_angle_site_symmetry_1
_geom_angle_site_symmetry_3
_geom_angle_publ_flag
C11 Mo1 C13 61.6(2) . . y
C11 Mo1 C5 143.3(2) . . ?
C13 Mo1 C5 106.5(2) . . ?
C11 Mo1 C3 95.3(2) . . ?
C13 Mo1 C3 118.6(2) . . ?
C5 Mo1 C3 58.2(2) . . ?
C11 Mo1 C1 150.1(2) . . ?
C13 Mo1 C1 140.7(2) . . ?
C5 Mo1 C1 35.4(2) . . ?
C3 Mo1 C1 58.3(2) . . ?
C11 Mo1 C4 108.8(2) . . ?
C13 Mo1 C4 96.0(2) . . ?
C5 Mo1 C4 35.0(2) . . ?
C3 Mo1 C4 35.0(2) . . ?
C1 Mo1 C4 58.5(2) . . ?
C11 Mo1 C2 115.0(3) . . ?
C13 Mo1 C2 152.6(2) . . ?
C5 Mo1 C2 58.4(2) . . ?
C3 Mo1 C2 34.7(3) . . ?
C1 Mo1 C2 35.2(3) . . ?
C4 Mo1 C2 58.1(2) . . ?
C11 Mo1 S3 76.52(14) . . y
C13 Mo1 S3 109.89(13) . . y
C5 Mo1 S3 136.8(2) . . ?
C3 Mo1 S3 118.8(2) . . ?
C1 Mo1 S3 102.9(2) . . ?
C4 Mo1 S3 152.2(2) . . ?
C2 Mo1 S3 94.5(2) . . ?
C11 Mo1 C12 36.1(2) . . y
C13 Mo1 C12 35.8(2) . . y
C5 Mo1 C12 113.4(2) . . ?
C3 Mo1 C12 91.4(2) . . ?
C1 Mo1 C12 143.7(2) . . ?
C4 Mo1 C12 85.2(2) . . ?
C2 Mo1 C12 124.5(3) . . ?
S3 Mo1 C12 109.68(13) . . y
C11 Mo1 S1 111.45(14) . . y
C13 Mo1 S1 74.14(14) . . y
C5 Mo1 S1 96.2(2) . . ?
C3 Mo1 S1 153.1(2) . . ?
C1 Mo1 S1 96.4(2) . . ?
C4 Mo1 S1 126.2(2) . . ?
C2 Mo1 S1 126.9(2) . . ?
S3 Mo1 S1 72.65(5) . . y
C12 Mo1 S1 108.03(13) . . y
C11 Mo1 Mo2 53.23(14) . . y
C13 Mo1 Mo2 53.86(13) . . y
C5 Mo1 Mo2 150.0(2) . . ?
C3 Mo1 Mo2 148.3(2) . . ?
C1 Mo1 Mo2 149.9(2) . . ?
C4 Mo1 Mo2 148.8(2) . . ?
C2 Mo1 Mo2 148.9(2) . . ?
S3 Mo1 Mo2 56.07(4) . . y
C12 Mo1 Mo2 65.77(12) . . y
S1 Mo1 Mo2 58.65(4) . . y
C11 Mo2 C13 62.2(2) . . y
C11 Mo2 S3 77.18(15) . . y
C13 Mo2 S3 111.42(13) . . y
C11 Mo2 C10 104.4(2) . . y
C13 Mo2 C10 142.9(2) . . y
S3 Mo2 C10 97.3(2) . . y
C11 Mo2 C6 89.9(2) . . ?
C13 Mo2 C6 107.6(2) . . ?
S3 Mo2 C6 125.9(2) . . ?
C10 Mo2 C6 35.4(2) . . ?
C11 Mo2 C8 145.9(2) . . ?
C13 Mo2 C8 112.4(2) . . ?
S3 Mo2 C8 130.2(2) . . ?
C10 Mo2 C8 58.0(2) . . ?
C6 Mo2 C8 58.4(2) . . ?
C11 Mo2 C9 138.8(2) . . ?
C13 Mo2 C9 146.7(2) . . ?
S3 Mo2 C9 100.1(2) . . ?
C10 Mo2 C9 34.5(2) . . ?
C6 Mo2 C9 58.0(2) . . ?
C8 Mo2 C9 34.4(2) . . ?
C11 Mo2 C7 111.4(2) . . ?
C13 Mo2 C7 93.3(2) . . ?
S3 Mo2 C7 154.6(2) . . ?
C10 Mo2 C7 57.8(2) . . ?
C6 Mo2 C7 34.7(2) . . ?
C8 Mo2 C7 34.9(2) . . ?
C9 Mo2 C7 57.2(2) . . ?
C11 Mo2 S1 111.47(14) . . y
C13 Mo2 S1 74.28(14) . . y
S3 Mo2 S1 72.74(5) . . y
C10 Mo2 S1 139.0(2) . . ?
C6 Mo2 S1 155.4(2) . . ?
C8 Mo2 S1 97.7(2) . . ?
C9 Mo2 S1 106.6(2) . . ?
C7 Mo2 S1 121.7(2) . . ?
C11 Mo2 Mo1 53.70(13) . . y
C13 Mo2 Mo1 54.69(13) . . y
S3 Mo2 Mo1 56.76(4) . . y
C10 Mo2 Mo1 147.0(2) . . ?
C6 Mo2 Mo1 143.4(2) . . ?
C8 Mo2 Mo1 153.8(2) . . ?
C9 Mo2 Mo1 154.1(2) . . ?
C7 Mo2 Mo1 147.7(2) . . ?
S1 Mo2 Mo1 58.19(4) . . y
C15 S1 Mo1 114.1(2) . . y
C15 S1 Mo2 113.4(2) . . y
Mo1 S1 Mo2 63.16(4) . . y
C14 S2 C13 103.8(2) . . y
Mo2 S3 Mo1 67.18(4) . . y
C16 O1 C17 116.5(5) . . y
C18 O3 C19 113.6(5) . . y
C22 O5 C23 115.6(5) . . y
C20 O7 C21 116.0(5) . . y
C2 C1 C5 107.2(6) . . y
C2 C1 Mo1 72.7(4) . . ?
C5 C1 Mo1 72.0(3) . . ?
C3 C2 C1 108.1(6) . . y
C3 C2 Mo1 72.2(4) . . ?
C1 C2 Mo1 72.2(4) . . ?
C2 C3 C4 108.9(6) . . y
C2 C3 Mo1 73.2(4) . . ?
C4 C3 Mo1 72.8(3) . . ?
C5 C4 C3 107.6(6) . . y
C5 C4 Mo1 72.1(3) . . ?
C3 C4 Mo1 72.2(3) . . ?
C4 C5 C1 108.2(6) . . y
C4 C5 Mo1 72.9(3) . . ?
C1 C5 Mo1 72.6(4) . . ?
C7 C6 C10 107.0(6) . . y
C7 C6 Mo2 73.9(4) . . ?
C10 C6 Mo2 71.9(3) . . ?
C6 C7 C8 108.5(6) . . y
C6 C7 Mo2 71.4(3) . . ?
C8 C7 Mo2 72.0(3) . . ?
C9 C8 C7 107.1(6) . . y
C9 C8 Mo2 72.9(3) . . ?
C7 C8 Mo2 73.0(3) . . ?
C10 C9 C8 109.2(6) . . y
C10 C9 Mo2 71.6(3) . . ?
C8 C9 Mo2 72.7(3) . . ?
C9 C10 C6 108.1(6) . . y
C9 C10 Mo2 73.9(3) . . ?
C6 C10 Mo2 72.7(3) . . ?
C12 C11 C18 128.5(5) . . y
C12 C11 Mo2 95.2(3) . . y
C18 C11 Mo2 131.8(4) . . y
C12 C11 Mo1 79.1(3) . . y
C18 C11 Mo1 127.9(4) . . y
Mo2 C11 Mo1 73.1(2) . . y
C13 C12 C11 105.4(4) . . y
C13 C12 C16 130.6(5) . . y
C11 C12 C16 123.8(5) . . y
C13 C12 Mo1 66.8(3) . . y
C11 C12 Mo1 64.8(3) . . y
C16 C12 Mo1 128.9(3) . . y
C12 C13 S2 123.2(4) . . y
C12 C13 Mo2 93.6(3) . . y
S2 C13 Mo2 141.6(3) . . y
C12 C13 Mo1 77.4(3) . . y
S2 C13 Mo1 123.0(3) . . y
Mo2 C13 Mo1 71.45(15) . . y
C15 C14 C22 118.1(5) . . y
C15 C14 S2 127.2(4) . . y
C22 C14 S2 114.6(4) . . y
C14 C15 C20 122.4(5) . . y
C14 C15 S1 129.7(4) . . y
C20 C15 S1 107.9(4) . . y
O2 C16 O1 125.2(5) . . y
O2 C16 C12 124.0(5) . . y
O1 C16 C12 110.9(5) . . y
O4 C18 O3 122.9(6) . . y
O4 C18 C11 126.7(6) . . y
O3 C18 C11 110.4(5) . . y
O8 C20 O7 124.6(5) . . y
O8 C20 C15 123.7(5) . . y
O7 C20 C15 111.4(5) . . y
O6 C22 O5 122.8(5) . . y
O6 C22 C14 124.3(5) . . y
O5 C22 C14 112.9(5) . . y

loop_
_geom_bond_atom_site_label_1
_geom_bond_atom_site_label_2
_geom_bond_distance
_geom_bond_site_symmetry_2
_geom_bond_publ_flag
Mo1 C11 2.176(5) . y
Mo1 C13 2.223(5) . y
Mo1 C5 2.327(6) . y
Mo1 C3 2.329(6) . y
Mo1 C1 2.335(6) . y
Mo1 C4 2.338(5) . y
Mo1 C2 2.342(6) . y
Mo1 S3 2.3434(15) . y
Mo1 C12 2.360(5) . y
Mo1 S1 2.4594(14) . y
Mo1 Mo2 2.5825(7) . y
Mo2 C11 2.162(5) . y
Mo2 C13 2.200(5) . y
Mo2 S3 2.3246(15) . y
Mo2 C10 2.331(6) . y
Mo2 C6 2.341(6) . y
Mo2 C8 2.359(6) . y
Mo2 C9 2.361(6) . y
Mo2 C7 2.372(6) . y
Mo2 S1 2.4715(15) . y
S1 C15 1.769(5) . y
S2 C14 1.737(5) . y
S2 C13 1.739(5) . y
O1 C16 1.338(7) . y
O1 C17 1.449(7) . y
O2 C16 1.190(7) . y
O3 C18 1.340(7) . y
O3 C19 1.458(8) . y
O4 C18 1.189(7) . y
O5 C22 1.331(7) . y
O5 C23 1.460(7) . y
O6 C22 1.197(7) . y
O7 C20 1.333(7) . y
O7 C21 1.457(7) . y
O8 C20 1.195(7) . y
C1 C2 1.413(11) . y
C1 C5 1.417(10) . y
C2 C3 1.392(10) . y
C3 C4 1.405(9) . y
C4 C5 1.403(9) . y
C6 C7 1.408(9) . y
C6 C10 1.420(9) . y
C7 C8 1.420(10) . y
C8 C9 1.396(9) . y
C9 C10 1.394(10) . y
C11 C12 1.416(7) . y
C11 C18 1.488(8) . y
C12 C13 1.415(7) . y
C12 C16 1.507(7) . y
C14 C15 1.349(7) . y
C14 C22 1.489(7) . y
C15 C20 1.508(7) . y

loop_
_geom_torsion_atom_site_label_1
_geom_torsion_atom_site_label_2
_geom_torsion_atom_site_label_3
_geom_torsion_atom_site_label_4
_geom_torsion
_geom_torsion_site_symmetry_1
_geom_torsion_site_symmetry_2
_geom_torsion_site_symmetry_3
_geom_torsion_site_symmetry_4
_geom_torsion_publ_flag
C11 Mo1 Mo2 C11 0.0 . . . . ?
C13 Mo1 Mo2 C11 -79.1(2) . . . . ?
C5 Mo1 Mo2 C11 -135.0(4) . . . . ?
C3 Mo1 Mo2 C11 7.8(4) . . . . ?
C1 Mo1 Mo2 C11 150.3(4) . . . . ?
C4 Mo1 Mo2 C11 -62.6(4) . . . . ?
C2 Mo1 Mo2 C11 77.5(5) . . . . ?
S3 Mo1 Mo2 C11 98.8(2) . . . . ?
C12 Mo1 Mo2 C11 -39.7(2) . . . . ?
S1 Mo1 Mo2 C11 -171.9(2) . . . . ?
C11 Mo1 Mo2 C13 79.1(2) . . . . ?
C13 Mo1 Mo2 C13 0.0 . . . . ?
C5 Mo1 Mo2 C13 -55.9(4) . . . . ?
C3 Mo1 Mo2 C13 86.9(4) . . . . ?
C1 Mo1 Mo2 C13 -130.6(4) . . . . ?
C4 Mo1 Mo2 C13 16.5(4) . . . . ?
C2 Mo1 Mo2 C13 156.6(5) . . . . ?
S3 Mo1 Mo2 C13 177.8(2) . . . . ?
C12 Mo1 Mo2 C13 39.4(2) . . . . ?
S1 Mo1 Mo2 C13 -92.8(2) . . . . ?
C11 Mo1 Mo2 S3 -98.8(2) . . . . ?
C13 Mo1 Mo2 S3 -177.8(2) . . . . ?
C5 Mo1 Mo2 S3 126.2(3) . . . . ?
C3 Mo1 Mo2 S3 -90.9(3) . . . . ?
C1 Mo1 Mo2 S3 51.6(4) . . . . ?
C4 Mo1 Mo2 S3 -161.4(3) . . . . ?
C2 Mo1 Mo2 S3 -21.2(4) . . . . ?
S3 Mo1 Mo2 S3 0.0 . . . . ?
C12 Mo1 Mo2 S3 -138.42(14) . . . . ?
S1 Mo1 Mo2 S3 89.38(6) . . . . ?
C11 Mo1 Mo2 C10 -55.6(4) . . . . ?
C13 Mo1 Mo2 C10 -134.7(4) . . . . ?
C5 Mo1 Mo2 C10 169.3(5) . . . . ?
C3 Mo1 Mo2 C10 -47.8(5) . . . . ?
C1 Mo1 Mo2 C10 94.7(5) . . . . ?
C4 Mo1 Mo2 C10 -118.3(5) . . . . ?
C2 Mo1 Mo2 C10 21.9(6) . . . . ?
S3 Mo1 Mo2 C10 43.1(4) . . . . ?
C12 Mo1 Mo2 C10 -95.3(4) . . . . ?
S1 Mo1 Mo2 C10 132.5(4) . . . . ?
C11 Mo1 Mo2 C6 8.4(3) . . . . ?
C13 Mo1 Mo2 C6 -70.7(3) . . . . ?
C5 Mo1 Mo2 C6 -126.6(4) . . . . ?
C3 Mo1 Mo2 C6 16.2(4) . . . . ?
C1 Mo1 Mo2 C6 158.7(5) . . . . ?
C4 Mo1 Mo2 C6 -54.3(4) . . . . ?
C2 Mo1 Mo2 C6 85.9(5) . . . . ?
S3 Mo1 Mo2 C6 107.1(3) . . . . ?
C12 Mo1 Mo2 C6 -31.3(3) . . . . ?
S1 Mo1 Mo2 C6 -163.5(3) . . . . ?
C11 Mo1 Mo2 C8 146.6(4) . . . . ?
C13 Mo1 Mo2 C8 67.6(4) . . . . ?
C5 Mo1 Mo2 C8 11.6(5) . . . . ?
C3 Mo1 Mo2 C8 154.4(5) . . . . ?
C1 Mo1 Mo2 C8 -63.0(6) . . . . ?
C4 Mo1 Mo2 C8 84.0(5) . . . . ?
C2 Mo1 Mo2 C8 -135.8(6) . . . . ?
S3 Mo1 Mo2 C8 -114.6(4) . . . . ?
C12 Mo1 Mo2 C8 107.0(4) . . . . ?
S1 Mo1 Mo2 C8 -25.2(4) . . . . ?
C11 Mo1 Mo2 C9 -128.7(4) . . . . ?
C13 Mo1 Mo2 C9 152.2(4) . . . . ?
C5 Mo1 Mo2 C9 96.3(5) . . . . ?
C3 Mo1 Mo2 C9 -120.9(5) . . . . ?
C1 Mo1 Mo2 C9 21.6(6) . . . . ?
C4 Mo1 Mo2 C9 168.7(5) . . . . ?
C2 Mo1 Mo2 C9 -51.2(6) . . . . ?
S3 Mo1 Mo2 C9 -29.9(4) . . . . ?
C12 Mo1 Mo2 C9 -168.3(4) . . . . ?
S1 Mo1 Mo2 C9 59.5(4) . . . . ?
C11 Mo1 Mo2 C7 71.7(4) . . . . ?
C13 Mo1 Mo2 C7 -7.4(4) . . . . ?
C5 Mo1 Mo2 C7 -63.4(5) . . . . ?
C3 Mo1 Mo2 C7 79.5(5) . . . . ?
C1 Mo1 Mo2 C7 -138.0(5) . . . . ?
C4 Mo1 Mo2 C7 9.0(5) . . . . ?
C2 Mo1 Mo2 C7 149.2(6) . . . . ?
S3 Mo1 Mo2 C7 170.4(4) . . . . ?
C12 Mo1 Mo2 C7 32.0(4) . . . . ?
S1 Mo1 Mo2 C7 -100.2(4) . . . . ?
C11 Mo1 Mo2 S1 171.9(2) . . . . ?
C13 Mo1 Mo2 S1 92.8(2) . . . . ?
C5 Mo1 Mo2 S1 36.9(3) . . . . ?
C3 Mo1 Mo2 S1 179.7(3) . . . . ?
C1 Mo1 Mo2 S1 -37.8(4) . . . . ?
C4 Mo1 Mo2 S1 109.2(3) . . . . ?
C2 Mo1 Mo2 S1 -110.6(4) . . . . ?
S3 Mo1 Mo2 S1 -89.38(6) . . . . ?
C12 Mo1 Mo2 S1 132.20(14) . . . . ?
S1 Mo1 Mo2 S1 0.0 . . . . ?
C11 Mo1 S1 C15 98.2(2) . . . . ?
C13 Mo1 S1 C15 48.2(2) . . . . ?
C5 Mo1 S1 C15 -57.3(3) . . . . ?
C3 Mo1 S1 C15 -74.4(4) . . . . ?
C1 Mo1 S1 C15 -92.9(3) . . . . ?
C4 Mo1 S1 C15 -37.6(3) . . . . ?
C2 Mo1 S1 C15 -112.0(3) . . . . ?
S3 Mo1 S1 C15 165.5(2) . . . . ?
C12 Mo1 S1 C15 59.9(2) . . . . ?
Mo2 Mo1 S1 C15 105.2(2) . . . . ?
C11 Mo1 S1 Mo2 -6.99(15) . . . . ?
C13 Mo1 S1 Mo2 -56.99(14) . . . . ?
C5 Mo1 S1 Mo2 -162.4(2) . . . . ?
C3 Mo1 S1 Mo2 -179.6(4) . . . . ?
C1 Mo1 S1 Mo2 162.0(2) . . . . ?
C4 Mo1 S1 Mo2 -142.7(2) . . . . ?
C2 Mo1 S1 Mo2 142.8(2) . . . . ?
S3 Mo1 S1 Mo2 60.36(5) . . . . ?
C12 Mo1 S1 Mo2 -45.27(13) . . . . ?
Mo2 Mo1 S1 Mo2 0.0 . . . . ?
C11 Mo2 S1 C15 -99.1(2) . . . . ?
C13 Mo2 S1 C15 -48.3(2) . . . . ?
S3 Mo2 S1 C15 -167.3(2) . . . . ?
C10 Mo2 S1 C15 111.6(3) . . . . ?
C6 Mo2 S1 C15 49.8(5) . . . . ?
C8 Mo2 S1 C15 62.9(2) . . . . ?
C9 Mo2 S1 C15 96.9(2) . . . . ?
C7 Mo2 S1 C15 35.7(3) . . . . ?
Mo1 Mo2 S1 C15 -106.2(2) . . . . ?
C11 Mo2 S1 Mo1 7.0(2) . . . . ?
C13 Mo2 S1 Mo1 57.86(13) . . . . ?
S3 Mo2 S1 Mo1 -61.13(4) . . . . ?
C10 Mo2 S1 Mo1 -142.2(3) . . . . ?
C6 Mo2 S1 Mo1 156.0(4) . . . . ?
C8 Mo2 S1 Mo1 169.1(2) . . . . ?
C9 Mo2 S1 Mo1 -156.9(2) . . . . ?
C7 Mo2 S1 Mo1 141.9(2) . . . . ?
Mo1 Mo2 S1 Mo1 0.0 . . . . ?
C11 Mo2 S3 Mo1 -54.78(14) . . . . ?
C13 Mo2 S3 Mo1 -1.90(15) . . . . ?
C10 Mo2 S3 Mo1 -158.0(2) . . . . ?
C6 Mo2 S3 Mo1 -135.2(2) . . . . ?
C8 Mo2 S3 Mo1 148.3(2) . . . . ?
C9 Mo2 S3 Mo1 167.2(2) . . . . ?
C7 Mo2 S3 Mo1 -168.0(5) . . . . ?
S1 Mo2 S3 Mo1 62.85(5) . . . . ?
Mo1 Mo2 S3 Mo1 0.0 . . . . ?
C11 Mo1 S3 Mo2 54.50(14) . . . . ?
C13 Mo1 S3 Mo2 1.86(15) . . . . ?
C5 Mo1 S3 Mo2 -143.9(2) . . . . ?
C3 Mo1 S3 Mo2 143.1(2) . . . . ?
C1 Mo1 S3 Mo2 -156.2(2) . . . . ?
C4 Mo1 S3 Mo2 159.2(4) . . . . ?
C2 Mo1 S3 Mo2 169.2(2) . . . . ?
C12 Mo1 S3 Mo2 40.00(14) . . . . ?
S1 Mo1 S3 Mo2 -63.46(4) . . . . ?
Mo2 Mo1 S3 Mo2 0.0 . . . . ?
C11 Mo1 C1 C2 6.1(7) . . . . ?
C13 Mo1 C1 C2 134.4(4) . . . . ?
C5 Mo1 C1 C2 115.3(6) . . . . ?
C3 Mo1 C1 C2 36.8(4) . . . . ?
C4 Mo1 C1 C2 78.1(4) . . . . ?
C2 Mo1 C1 C2 0.0 . . . . ?
S3 Mo1 C1 C2 -79.3(4) . . . . ?
C12 Mo1 C1 C2 74.4(6) . . . . ?
S1 Mo1 C1 C2 -152.9(4) . . . . ?
Mo2 Mo1 C1 C2 -121.1(4) . . . . ?
C11 Mo1 C1 C5 -109.2(5) . . . . ?
C13 Mo1 C1 C5 19.1(6) . . . . ?
C5 Mo1 C1 C5 0.000(3) . . . . ?
C3 Mo1 C1 C5 -78.6(4) . . . . ?
C4 Mo1 C1 C5 -37.2(4) . . . . ?
C2 Mo1 C1 C5 -115.3(6) . . . . ?
S3 Mo1 C1 C5 165.4(4) . . . . ?
C12 Mo1 C1 C5 -41.0(6) . . . . ?
S1 Mo1 C1 C5 91.8(4) . . . . ?
Mo2 Mo1 C1 C5 123.6(4) . . . . ?
C5 C1 C2 C3 0.5(7) . . . . ?
Mo1 C1 C2 C3 -63.7(4) . . . . ?
C5 C1 C2 Mo1 64.1(4) . . . . ?
Mo1 C1 C2 Mo1 0.0 . . . . ?
C11 Mo1 C2 C3 -60.1(4) . . . . ?
C13 Mo1 C2 C3 16.0(8) . . . . ?
C5 Mo1 C2 C3 78.6(4) . . . . ?
C3 Mo1 C2 C3 0.000(3) . . . . ?
C1 Mo1 C2 C3 116.5(6) . . . . ?
C4 Mo1 C2 C3 37.2(4) . . . . ?
S3 Mo1 C2 C3 -137.4(4) . . . . ?
C12 Mo1 C2 C3 -19.7(5) . . . . ?
S1 Mo1 C2 C3 151.0(3) . . . . ?
Mo2 Mo1 C2 C3 -119.8(4) . . . . ?
C11 Mo1 C2 C1 -176.6(4) . . . . ?
C13 Mo1 C2 C1 -100.5(7) . . . . ?
C5 Mo1 C2 C1 -37.9(4) . . . . ?
C3 Mo1 C2 C1 -116.5(6) . . . . ?
C1 Mo1 C2 C1 0.0 . . . . ?
C4 Mo1 C2 C1 -79.3(4) . . . . ?
S3 Mo1 C2 C1 106.1(4) . . . . ?
C12 Mo1 C2 C1 -136.2(4) . . . . ?
S1 Mo1 C2 C1 34.5(5) . . . . ?
Mo2 Mo1 C2 C1 123.7(4) . . . . ?
C1 C2 C3 C4 -0.9(7) . . . . ?
Mo1 C2 C3 C4 -64.6(4) . . . . ?
C1 C2 C3 Mo1 63.7(4) . . . . ?
Mo1 C2 C3 Mo1 0.000(1) . . . . ?
C11 Mo1 C3 C2 127.9(4) . . . . ?
C13 Mo1 C3 C2 -171.7(4) . . . . ?
C5 Mo1 C3 C2 -79.2(5) . . . . ?
C1 Mo1 C3 C2 -37.3(4) . . . . ?
C4 Mo1 C3 C2 -116.5(6) . . . . ?
C2 Mo1 C3 C2 0.000(3) . . . . ?
S3 Mo1 C3 C2 50.4(5) . . . . ?
C12 Mo1 C3 C2 163.9(4) . . . . ?
S1 Mo1 C3 C2 -59.0(6) . . . . ?
Mo2 Mo1 C3 C2 121.6(4) . . . . ?
C11 Mo1 C3 C4 -115.6(4) . . . . ?
C13 Mo1 C3 C4 -55.1(5) . . . . ?
C5 Mo1 C3 C4 37.3(4) . . . . ?
C1 Mo1 C3 C4 79.2(4) . . . . ?
C4 Mo1 C3 C4 0.000(1) . . . . ?
C2 Mo1 C3 C4 116.5(6) . . . . ?
S3 Mo1 C3 C4 166.9(3) . . . . ?
C12 Mo1 C3 C4 -79.6(4) . . . . ?
S1 Mo1 C3 C4 57.6(6) . . . . ?
Mo2 Mo1 C3 C4 -121.8(4) . . . . ?
C2 C3 C4 C5 1.0(7) . . . . ?
Mo1 C3 C4 C5 -63.8(4) . . . . ?
C2 C3 C4 Mo1 64.8(4) . . . . ?
Mo1 C3 C4 Mo1 0.0 . . . . ?
C11 Mo1 C4 C5 -172.4(4) . . . . ?
C13 Mo1 C4 C5 -110.4(4) . . . . ?
C5 Mo1 C4 C5 0.000(2) . . . . ?
C3 Mo1 C4 C5 116.0(6) . . . . ?
C1 Mo1 C4 C5 37.6(4) . . . . ?
C2 Mo1 C4 C5 79.2(5) . . . . ?
S3 Mo1 C4 C5 90.9(5) . . . . ?
C12 Mo1 C4 C5 -144.7(4) . . . . ?
S1 Mo1 C4 C5 -35.8(4) . . . . ?
Mo2 Mo1 C4 C5 -123.7(4) . . . . ?
C11 Mo1 C4 C3 71.6(4) . . . . ?
C13 Mo1 C4 C3 133.6(4) . . . . ?
C5 Mo1 C4 C3 -116.0(6) . . . . ?
C3 Mo1 C4 C3 0.000(1) . . . . ?
C1 Mo1 C4 C3 -78.4(5) . . . . ?
C2 Mo1 C4 C3 -36.8(4) . . . . ?
S3 Mo1 C4 C3 -25.1(6) . . . . ?
C12 Mo1 C4 C3 99.4(4) . . . . ?
S1 Mo1 C4 C3 -151.7(3) . . . . ?
Mo2 Mo1 C4 C3 120.3(4) . . . . ?
C3 C4 C5 C1 -0.7(7) . . . . ?
Mo1 C4 C5 C1 -64.6(4) . . . . ?
C3 C4 C5 Mo1 63.9(4) . . . . ?
Mo1 C4 C5 Mo1 0.000(1) . . . . ?
C2 C1 C5 C4 0.1(7) . . . . ?
Mo1 C1 C5 C4 64.8(4) . . . . ?
C2 C1 C5 Mo1 -64.6(4) . . . . ?
Mo1 C1 C5 Mo1 0.000(2) . . . . ?
C11 Mo1 C5 C4 12.0(6) . . . . ?
C13 Mo1 C5 C4 76.4(4) . . . . ?
C3 Mo1 C5 C4 -37.4(4) . . . . ?
C1 Mo1 C5 C4 -116.0(6) . . . . ?
C4 Mo1 C5 C4 0.000(2) . . . . ?
C2 Mo1 C5 C4 -78.3(4) . . . . ?
S3 Mo1 C5 C4 -137.1(3) . . . . ?
C12 Mo1 C5 C4 38.9(4) . . . . ?
S1 Mo1 C5 C4 151.7(4) . . . . ?
Mo2 Mo1 C5 C4 120.7(4) . . . . ?
C11 Mo1 C5 C1 128.1(5) . . . . ?
C13 Mo1 C5 C1 -167.5(4) . . . . ?
C3 Mo1 C5 C1 78.7(5) . . . . ?
C1 Mo1 C5 C1 0.000(3) . . . . ?
C4 Mo1 C5 C1 116.0(6) . . . . ?
C2 Mo1 C5 C1 37.7(4) . . . . ?
S3 Mo1 C5 C1 -21.0(5) . . . . ?
C12 Mo1 C5 C1 155.0(4) . . . . ?
S1 Mo1 C5 C1 -92.3(4) . . . . ?
Mo2 Mo1 C5 C1 -123.3(4) . . . . ?
C11 Mo2 C6 C7 130.0(4) . . . . ?
C13 Mo2 C6 C7 69.3(4) . . . . ?
S3 Mo2 C6 C7 -156.0(3) . . . . ?
C10 Mo2 C6 C7 -114.5(6) . . . . ?
C8 Mo2 C6 C7 -36.6(4) . . . . ?
C9 Mo2 C6 C7 -77.4(4) . . . . ?
C7 Mo2 C6 C7 0.0 . . . . ?
S1 Mo2 C6 C7 -21.3(7) . . . . ?
Mo1 Mo2 C6 C7 123.2(4) . . . . ?
C11 Mo2 C6 C10 -115.5(4) . . . . ?
C13 Mo2 C6 C10 -176.2(4) . . . . ?
S3 Mo2 C6 C10 -41.5(5) . . . . ?
C10 Mo2 C6 C10 0.000(1) . . . . ?
C8 Mo2 C6 C10 77.9(4) . . . . ?
C9 Mo2 C6 C10 37.2(4) . . . . ?
C7 Mo2 C6 C10 114.5(6) . . . . ?
S1 Mo2 C6 C10 93.2(6) . . . . ?
Mo1 Mo2 C6 C10 -122.3(4) . . . . ?
C10 C6 C7 C8 -1.9(7) . . . . ?
Mo2 C6 C7 C8 62.9(4) . . . . ?
C10 C6 C7 Mo2 -64.8(4) . . . . ?
Mo2 C6 C7 Mo2 0.0 . . . . ?
C11 Mo2 C7 C6 -55.4(4) . . . . ?
C13 Mo2 C7 C6 -116.7(4) . . . . ?
S3 Mo2 C7 C6 50.3(7) . . . . ?
C10 Mo2 C7 C6 38.5(4) . . . . ?
C6 Mo2 C7 C6 0.0 . . . . ?
C8 Mo2 C7 C6 117.4(6) . . . . ?
C9 Mo2 C7 C6 79.7(4) . . . . ?
S1 Mo2 C7 C6 169.7(3) . . . . ?
Mo1 Mo2 C7 C6 -110.7(4) . . . . ?
C11 Mo2 C7 C8 -172.8(4) . . . . ?
C13 Mo2 C7 C8 125.8(4) . . . . ?
S3 Mo2 C7 C8 -67.1(6) . . . . ?
C10 Mo2 C7 C8 -78.9(4) . . . . ?
C6 Mo2 C7 C8 -117.4(6) . . . . ?
C8 Mo2 C7 C8 0.0 . . . . ?
C9 Mo2 C7 C8 -37.7(4) . . . . ?
S1 Mo2 C7 C8 52.3(4) . . . . ?
Mo1 Mo2 C7 C8 131.9(4) . . . . ?
C6 C7 C8 C9 2.9(7) . . . . ?
Mo2 C7 C8 C9 65.4(4) . . . . ?
C6 C7 C8 Mo2 -62.5(4) . . . . ?
Mo2 C7 C8 Mo2 0.0 . . . . ?
C11 Mo2 C8 C9 -102.7(5) . . . . ?
C13 Mo2 C8 C9 -175.7(4) . . . . ?
S3 Mo2 C8 C9 34.3(5) . . . . ?
C10 Mo2 C8 C9 -36.3(4) . . . . ?
C6 Mo2 C8 C9 -78.2(4) . . . . ?
C9 Mo2 C8 C9 0.0 . . . . ?
C7 Mo2 C8 C9 -114.6(6) . . . . ?
S1 Mo2 C8 C9 108.2(4) . . . . ?
Mo1 Mo2 C8 C9 129.6(4) . . . . ?
C11 Mo2 C8 C7 11.9(6) . . . . ?
C13 Mo2 C8 C7 -61.1(4) . . . . ?
S3 Mo2 C8 C7 148.9(3) . . . . ?
C10 Mo2 C8 C7 78.3(4) . . . . ?
C6 Mo2 C8 C7 36.4(4) . . . . ?
C9 Mo2 C8 C7 114.6(6) . . . . ?
C7 Mo2 C8 C7 0.000(1) . . . . ?
S1 Mo2 C8 C7 -137.2(4) . . . . ?
Mo1 Mo2 C8 C7 -115.8(4) . . . . ?
C7 C8 C9 C10 -2.8(7) . . . . ?
Mo2 C8 C9 C10 62.7(4) . . . . ?
C7 C8 C9 Mo2 -65.5(4) . . . . ?
Mo2 C8 C9 Mo2 0.0 . . . . ?
C11 Mo2 C9 C10 6.1(5) . . . . ?
C13 Mo2 C9 C10 -110.5(5) . . . . ?
S3 Mo2 C9 C10 88.2(4) . . . . ?
C10 Mo2 C9 C10 0.0 . . . . ?
C6 Mo2 C9 C10 -38.1(4) . . . . ?
C8 Mo2 C9 C10 -117.8(6) . . . . ?
C7 Mo2 C9 C10 -79.5(4) . . . . ?
S1 Mo2 C9 C10 163.0(4) . . . . ?
Mo1 Mo2 C9 C10 113.2(5) . . . . ?
C11 Mo2 C9 C8 123.9(4) . . . . ?
C13 Mo2 C9 C8 7.2(6) . . . . ?
S3 Mo2 C9 C8 -154.1(4) . . . . ?
C10 Mo2 C9 C8 117.8(6) . . . . ?
C6 Mo2 C9 C8 79.7(4) . . . . ?
C8 Mo2 C9 C8 0.0 . . . . ?
C7 Mo2 C9 C8 38.3(4) . . . . ?
S1 Mo2 C9 C8 -79.2(4) . . . . ?
Mo1 Mo2 C9 C8 -129.0(4) . . . . ?
C8 C9 C10 C6 1.7(7) . . . . ?
Mo2 C9 C10 C6 65.1(4) . . . . ?
C8 C9 C10 Mo2 -63.4(4) . . . . ?
Mo2 C9 C10 Mo2 0.0 . . . . ?
C7 C6 C10 C9 0.1(7) . . . . ?
Mo2 C6 C10 C9 -65.9(4) . . . . ?
C7 C6 C10 Mo2 66.1(4) . . . . ?
Mo2 C6 C10 Mo2 0.000(1) . . . . ?
C11 Mo2 C10 C9 -175.9(4) . . . . ?
C13 Mo2 C10 C9 121.5(4) . . . . ?
S3 Mo2 C10 C9 -97.3(4) . . . . ?
C6 Mo2 C10 C9 115.4(6) . . . . ?
C8 Mo2 C10 C9 36.1(4) . . . . ?
C9 Mo2 C10 C9 0.0 . . . . ?
C7 Mo2 C10 C9 77.6(4) . . . . ?
S1 Mo2 C10 C9 -25.3(5) . . . . ?
Mo1 Mo2 C10 C9 -132.5(3) . . . . ?
C11 Mo2 C10 C6 68.7(4) . . . . ?
C13 Mo2 C10 C6 6.1(6) . . . . ?
S3 Mo2 C10 C6 147.3(4) . . . . ?
C6 Mo2 C10 C6 0.000(2) . . . . ?
C8 Mo2 C10 C6 -79.3(4) . . . . ?
C9 Mo2 C10 C6 -115.4(6) . . . . ?
C7 Mo2 C10 C6 -37.8(4) . . . . ?
S1 Mo2 C10 C6 -140.7(4) . . . . ?
Mo1 Mo2 C10 C6 112.1(4) . . . . ?
C13 Mo2 C11 C12 11.9(3) . . . . ?
S3 Mo2 C11 C12 134.9(3) . . . . ?
C10 Mo2 C11 C12 -130.8(3) . . . . ?
C6 Mo2 C11 C12 -98.1(3) . . . . ?
C8 Mo2 C11 C12 -77.4(5) . . . . ?
C9 Mo2 C11 C12 -134.3(3) . . . . ?
C7 Mo2 C11 C12 -70.1(4) . . . . ?
S1 Mo2 C11 C12 69.5(3) . . . . ?
Mo1 Mo2 C11 C12 76.9(3) . . . . ?
C13 Mo2 C11 C18 168.9(6) . . . . ?
S3 Mo2 C11 C18 -68.1(5) . . . . ?
C10 Mo2 C11 C18 26.2(6) . . . . ?
C6 Mo2 C11 C18 58.9(6) . . . . ?
C8 Mo2 C11 C18 79.5(6) . . . . ?
C9 Mo2 C11 C18 22.7(7) . . . . ?
C7 Mo2 C11 C18 86.9(6) . . . . ?
S1 Mo2 C11 C18 -133.5(5) . . . . ?
Mo1 Mo2 C11 C18 -126.1(6) . . . . ?
C13 Mo2 C11 Mo1 -65.0(2) . . . . ?
S3 Mo2 C11 Mo1 57.97(10) . . . . ?
C10 Mo2 C11 Mo1 152.3(2) . . . . ?
C6 Mo2 C11 Mo1 -175.0(2) . . . . ?
C8 Mo2 C11 Mo1 -154.3(3) . . . . ?
C9 Mo2 C11 Mo1 148.8(2) . . . . ?
C7 Mo2 C11 Mo1 -147.0(2) . . . . ?
S1 Mo2 C11 Mo1 -7.4(2) . . . . ?
Mo1 Mo2 C11 Mo1 0.0 . . . . ?
C13 Mo1 C11 C12 -34.6(3) . . . . ?
C5 Mo1 C11 C12 44.8(5) . . . . ?
C3 Mo1 C11 C12 85.2(3) . . . . ?
C1 Mo1 C11 C12 111.0(5) . . . . ?
C4 Mo1 C11 C12 52.0(4) . . . . ?
C2 Mo1 C11 C12 114.9(3) . . . . ?
S3 Mo1 C11 C12 -156.4(3) . . . . ?
C12 Mo1 C11 C12 0.000(2) . . . . ?
S1 Mo1 C11 C12 -91.5(3) . . . . ?
Mo2 Mo1 C11 C12 -98.9(3) . . . . ?
C13 Mo1 C11 C18 -165.4(5) . . . . ?
C5 Mo1 C11 C18 -86.0(6) . . . . ?
C3 Mo1 C11 C18 -45.6(5) . . . . ?
C1 Mo1 C11 C18 -19.8(7) . . . . ?
C4 Mo1 C11 C18 -78.8(5) . . . . ?
C2 Mo1 C11 C18 -15.9(5) . . . . ?
S3 Mo1 C11 C18 72.8(4) . . . . ?
C12 Mo1 C11 C18 -130.8(6) . . . . ?
S1 Mo1 C11 C18 137.7(4) . . . . ?
Mo2 Mo1 C11 C18 130.3(5) . . . . ?
C13 Mo1 C11 Mo2 64.3(2) . . . . ?
C5 Mo1 C11 Mo2 143.7(3) . . . . ?
C3 Mo1 C11 Mo2 -175.9(2) . . . . ?
C1 Mo1 C11 Mo2 -150.1(4) . . . . ?
C4 Mo1 C11 Mo2 151.0(2) . . . . ?
C2 Mo1 C11 Mo2 -146.2(2) . . . . ?
S3 Mo1 C11 Mo2 -57.48(10) . . . . ?
C12 Mo1 C11 Mo2 98.9(3) . . . . ?
S1 Mo1 C11 Mo2 7.5(2) . . . . ?
Mo2 Mo1 C11 Mo2 0.0 . . . . ?
C18 C11 C12 C13 -175.3(5) . . . . ?
Mo2 C11 C12 C13 -17.2(4) . . . . ?
Mo1 C11 C12 C13 54.5(4) . . . . ?
C18 C11 C12 C16 8.9(9) . . . . ?
Mo2 C11 C12 C16 167.1(4) . . . . ?
Mo1 C11 C12 C16 -121.3(5) . . . . ?
C18 C11 C12 Mo1 130.2(6) . . . . ?
Mo2 C11 C12 Mo1 -71.6(2) . . . . ?
Mo1 C11 C12 Mo1 0.0 . . . . ?
C11 Mo1 C12 C13 -121.4(4) . . . . ?
C13 Mo1 C12 C13 0.0 . . . . ?
C5 Mo1 C12 C13 85.9(3) . . . . ?
C3 Mo1 C12 C13 141.6(3) . . . . ?
C1 Mo1 C12 C13 110.3(5) . . . . ?
C4 Mo1 C12 C13 107.1(3) . . . . ?
C2 Mo1 C12 C13 152.7(3) . . . . ?
S3 Mo1 C12 C13 -97.0(3) . . . . ?
S1 Mo1 C12 C13 -19.5(3) . . . . ?
Mo2 Mo1 C12 C13 -61.2(3) . . . . ?
C11 Mo1 C12 C11 0.000(2) . . . . ?
C13 Mo1 C12 C11 121.4(4) . . . . ?
C5 Mo1 C12 C11 -152.7(3) . . . . ?
C3 Mo1 C12 C11 -97.0(3) . . . . ?
C1 Mo1 C12 C11 -128.2(4) . . . . ?
C4 Mo1 C12 C11 -131.5(3) . . . . ?
C2 Mo1 C12 C11 -85.9(4) . . . . ?
S3 Mo1 C12 C11 24.4(3) . . . . ?
S1 Mo1 C12 C11 101.9(3) . . . . ?
Mo2 Mo1 C12 C11 60.2(3) . . . . ?
C11 Mo1 C12 C16 114.2(6) . . . . ?
C13 Mo1 C12 C16 -124.4(6) . . . . ?
C5 Mo1 C12 C16 -38.4(5) . . . . ?
C3 Mo1 C12 C16 17.3(5) . . . . ?
C1 Mo1 C12 C16 -14.0(7) . . . . ?
C4 Mo1 C12 C16 -17.2(5) . . . . ?
C2 Mo1 C12 C16 28.3(5) . . . . ?
S3 Mo1 C12 C16 138.6(4) . . . . ?
S1 Mo1 C12 C16 -143.9(4) . . . . ?
Mo2 Mo1 C12 C16 174.4(5) . . . . ?
C11 C12 C13 S2 -174.6(4) . . . . ?
C16 C12 C13 S2 0.8(8) . . . . ?
Mo1 C12 C13 S2 -121.3(4) . . . . ?
C11 C12 C13 Mo2 16.8(4) . . . . ?
C16 C12 C13 Mo2 -167.8(5) . . . . ?
Mo1 C12 C13 Mo2 70.07(15) . . . . ?
C11 C12 C13 Mo1 -53.2(4) . . . . ?
C16 C12 C13 Mo1 122.1(5) . . . . ?
Mo1 C12 C13 Mo1 0.0 . . . . ?
C14 S2 C13 C12 162.3(4) . . . . ?
C14 S2 C13 Mo2 -36.3(5) . . . . ?
C14 S2 C13 Mo1 65.8(3) . . . . ?
C11 Mo2 C13 C12 -11.9(3) . . . . ?
S3 Mo2 C13 C12 -73.5(3) . . . . ?
C10 Mo2 C13 C12 64.7(5) . . . . ?
C6 Mo2 C13 C12 68.4(4) . . . . ?
C8 Mo2 C13 C12 130.8(3) . . . . ?
C9 Mo2 C13 C12 126.3(4) . . . . ?
C7 Mo2 C13 C12 100.6(3) . . . . ?
S1 Mo2 C13 C12 -137.3(3) . . . . ?
Mo1 Mo2 C13 C12 -75.4(3) . . . . ?
C11 Mo2 C13 S2 -176.5(5) . . . . ?
S3 Mo2 C13 S2 122.0(4) . . . . ?
C10 Mo2 C13 S2 -99.9(5) . . . . ?
C6 Mo2 C13 S2 -96.2(5) . . . . ?
C8 Mo2 C13 S2 -33.8(5) . . . . ?
C9 Mo2 C13 S2 -38.2(7) . . . . ?
C7 Mo2 C13 S2 -63.9(5) . . . . ?
S1 Mo2 C13 S2 58.2(4) . . . . ?
Mo1 Mo2 C13 S2 120.1(5) . . . . ?
C11 Mo2 C13 Mo1 63.5(2) . . . . ?
S3 Mo2 C13 Mo1 1.9(2) . . . . ?
C10 Mo2 C13 Mo1 140.1(3) . . . . ?
C6 Mo2 C13 Mo1 143.8(2) . . . . ?
C8 Mo2 C13 Mo1 -153.8(2) . . . . ?
C9 Mo2 C13 Mo1 -158.2(3) . . . . ?
C7 Mo2 C13 Mo1 176.0(2) . . . . ?
S1 Mo2 C13 Mo1 -61.85(9) . . . . ?
Mo1 Mo2 C13 Mo1 0.0 . . . . ?
C11 Mo1 C13 C12 34.9(3) . . . . ?
C5 Mo1 C13 C12 -107.4(3) . . . . ?
C3 Mo1 C13 C12 -45.0(4) . . . . ?
C1 Mo1 C13 C12 -118.7(4) . . . . ?
C4 Mo1 C13 C12 -73.3(3) . . . . ?
C2 Mo1 C13 C12 -55.3(6) . . . . ?
S3 Mo1 C13 C12 96.3(3) . . . . ?
C12 Mo1 C13 C12 0.0 . . . . ?
S1 Mo1 C13 C12 160.7(3) . . . . ?
Mo2 Mo1 C13 C12 98.3(3) . . . . ?
C11 Mo1 C13 S2 156.4(4) . . . . ?
C5 Mo1 C13 S2 14.2(4) . . . . ?
C3 Mo1 C13 S2 76.6(4) . . . . ?
C1 Mo1 C13 S2 2.8(5) . . . . ?
C4 Mo1 C13 S2 48.3(4) . . . . ?
C2 Mo1 C13 S2 66.3(7) . . . . ?
S3 Mo1 C13 S2 -142.1(3) . . . . ?
C12 Mo1 C13 S2 121.6(5) . . . . ?
S1 Mo1 C13 S2 -77.7(3) . . . . ?
Mo2 Mo1 C13 S2 -140.2(4) . . . . ?
C11 Mo1 C13 Mo2 -63.4(2) . . . . ?
C5 Mo1 C13 Mo2 154.4(2) . . . . ?
C3 Mo1 C13 Mo2 -143.3(2) . . . . ?
C1 Mo1 C13 Mo2 143.0(3) . . . . ?
C4 Mo1 C13 Mo2 -171.5(2) . . . . ?
C2 Mo1 C13 Mo2 -153.5(5) . . . . ?
S3 Mo1 C13 Mo2 -1.9(2) . . . . ?
C12 Mo1 C13 Mo2 -98.3(3) . . . . ?
S1 Mo1 C13 Mo2 62.47(10) . . . . ?
Mo2 Mo1 C13 Mo2 0.0 . . . . ?
C13 S2 C14 C15 -6.2(5) . . . . ?
C13 S2 C14 C22 175.9(4) . . . . ?
C22 C14 C15 C20 -12.4(8) . . . . ?
S2 C14 C15 C20 169.7(4) . . . . ?
C22 C14 C15 S1 169.8(4) . . . . ?
S2 C14 C15 S1 -8.0(8) . . . . ?
Mo1 S1 C15 C14 -23.4(6) . . . . ?
Mo2 S1 C15 C14 46.4(5) . . . . ?
Mo1 S1 C15 C20 158.6(3) . . . . ?
Mo2 S1 C15 C20 -131.6(3) . . . . ?
C17 O1 C16 O2 -2.0(9) . . . . ?
C17 O1 C16 C12 179.1(5) . . . . ?
C13 C12 C16 O2 -151.4(6) . . . . ?
C11 C12 C16 O2 23.2(9) . . . . ?
Mo1 C12 C16 O2 -60.0(8) . . . . ?
C13 C12 C16 O1 27.6(8) . . . . ?
C11 C12 C16 O1 -157.8(5) . . . . ?
Mo1 C12 C16 O1 119.0(5) . . . . ?
C19 O3 C18 O4 2.6(9) . . . . ?
C19 O3 C18 C11 -179.3(5) . . . . ?
C12 C11 C18 O4 -117.3(7) . . . . ?
Mo2 C11 C18 O4 92.6(7) . . . . ?
Mo1 C11 C18 O4 -9.0(9) . . . . ?
C12 C11 C18 O3 64.7(7) . . . . ?
Mo2 C11 C18 O3 -85.4(6) . . . . ?
Mo1 C11 C18 O3 172.9(4) . . . . ?
C21 O7 C20 O8 -1.5(8) . . . . ?
C21 O7 C20 C15 171.9(5) . . . . ?
C14 C15 C20 O8 -79.5(7) . . . . ?
S1 C15 C20 O8 98.7(6) . . . . ?
C14 C15 C20 O7 107.0(6) . . . . ?
S1 C15 C20 O7 -74.8(5) . . . . ?
C23 O5 C22 O6 -3.2(8) . . . . ?
C23 O5 C22 C14 176.9(5) . . . . ?
C15 C14 C22 O6 -3.0(8) . . . . ?
S2 C14 C22 O6 175.1(5) . . . . ?
C15 C14 C22 O5 176.9(5) . . . . ?
S2 C14 C22 O5 -5.0(6) . . . . ?
